data_1569719
loop_
_publ_author_name
'Yang, Bo'
'Yan, Suqiong'
'Li, Chengbo'
'Ma, Hui'
'Feng, Fanda'
'Zhang, Yuan'
'Huang, Wei'

_publ_section_title
;
 Mn(iii)-mediated C-P bond activation of diphosphines: toward a highly
 emissive phosphahelicene cation scaffold and modulated circularly
 polarized luminescence.
;
_journal_issue 38
_journal_name_full 'Chemical science'
_journal_page_first 10446
_journal_page_last 10457
_journal_paper_doi 10.1039/d3sc03201a
_journal_volume 14
_journal_year 2023
_chemical_formula_sum 'C35 H28 Cl3 P'
_chemical_formula_weight 585.89
_space_group_crystal_system orthorhombic
_space_group_IT_number 19
_space_group_name_Hall 'P 2ac 2ab'
_space_group_name_H-M_alt 'P 21 21 21'
_atom_sites_solution_hydrogens geom
_audit_creation_method SHELXL-2014/7
_audit_update_record
;
2022-12-09 deposited with the CCDC.	2023-08-11 downloaded from the CCDC.
;
_cell_angle_alpha 90
_cell_angle_beta 90
_cell_angle_gamma 90
_cell_formula_units_Z 4
_cell_length_a 12.200(4)
_cell_length_b 12.614(3)
_cell_length_c 19.437(5)
_cell_measurement_reflns_used 5129
_cell_measurement_temperature 193(2)
_cell_measurement_theta_max 53.715
_cell_measurement_theta_min 4.661
_cell_volume 2991.2(14)
_computing_structure_refinement 'SHELXL-2014/7 (Sheldrick, 2014)'
_diffrn_ambient_temperature 193(2)
_diffrn_measured_fraction_theta_full 1.000
_diffrn_measured_fraction_theta_max 1.000
_diffrn_measurement_device_type 'BRUKER Smart Apex CCD area detector'
_diffrn_measurement_method '\f and \w scans'
_diffrn_radiation_type MoK\a
_diffrn_radiation_wavelength 0.71073
_diffrn_reflns_av_R_equivalents 0.0804
_diffrn_reflns_av_unetI/netI 0.0696
_diffrn_reflns_Laue_measured_fraction_full 1.000
_diffrn_reflns_Laue_measured_fraction_max 1.000
_diffrn_reflns_limit_h_max 14
_diffrn_reflns_limit_h_min -11
_diffrn_reflns_limit_k_max 15
_diffrn_reflns_limit_k_min -15
_diffrn_reflns_limit_l_max 22
_diffrn_reflns_limit_l_min -23
_diffrn_reflns_number 22731
_diffrn_reflns_point_group_measured_fraction_full 1.000
_diffrn_reflns_point_group_measured_fraction_max 1.000
_diffrn_reflns_theta_full 24.994
_diffrn_reflns_theta_max 24.994
_diffrn_reflns_theta_min 1.971
_diffrn_source 'in air'
_exptl_absorpt_coefficient_mu 0.383
_exptl_absorpt_process_details 'SADABS, Bruker(2000)'
_exptl_crystal_colour green
_exptl_crystal_density_diffrn 1.301
_exptl_crystal_description plate
_exptl_crystal_F_000 1216
_exptl_crystal_preparation Luminescent
_exptl_crystal_size_max 0.400
_exptl_crystal_size_mid 0.300
_exptl_crystal_size_min 0.110
_refine_diff_density_max 0.399
_refine_diff_density_min -0.391
_refine_diff_density_rms 0.054
_refine_ls_abs_structure_details
;
 Flack x determined using 1341 quotients [(I+)-(I-)]/[(I+)+(I-)]
 (Parsons, Flack and Wagner, Acta Cryst. B69 (2013) 249-259).
;
_refine_ls_abs_structure_Flack 0.03(5)
_refine_ls_extinction_method none
_refine_ls_goodness_of_fit_ref 1.063
_refine_ls_hydrogen_treatment constr
_refine_ls_matrix_type full
_refine_ls_number_parameters 353
_refine_ls_number_reflns 5268
_refine_ls_number_restraints 0
_refine_ls_restrained_S_all 1.063
_refine_ls_R_factor_all 0.0837
_refine_ls_R_factor_gt 0.0587
_refine_ls_shift/su_max 0.000
_refine_ls_shift/su_mean 0.000
_refine_ls_structure_factor_coef Fsqd
_refine_ls_weighting_details 'w=1/[\s^2^(Fo^2^)+(0.0921P)^2^] where P=(Fo^2^+2Fc^2^)/3'
_refine_ls_weighting_scheme calc
_refine_ls_wR_factor_gt 0.1536
_refine_ls_wR_factor_ref 0.1693
_reflns_Friedel_coverage 0.772
_reflns_Friedel_fraction_full 1.000
_reflns_Friedel_fraction_max 1.000
_reflns_number_gt 4048
_reflns_number_total 5268
_reflns_threshold_expression 'I > 2\s(I)'
_cod_data_source_file d3sc03201a2.cif
_cod_data_source_block 20211220YBSCH3MNCL_0m
_cod_depositor_comments 'Adding full bibliography for 1569716--1569732.cif.'
_cod_original_cell_volume 2991.1(14)
_cod_database_code 1569719
_shelx_shelxl_version_number 2014/7
_shelx_space_group_comment
;
The symmetry employed for this shelxl refinement is uniquely defined
by the following loop, which should always be used as a source of
symmetry information in preference to the above space-group names.
They are only intended as comments.
;
_shelx_estimated_absorpt_t_min 0.963
_shelx_estimated_absorpt_t_max 0.970

loop_
_space_group_symop_operation_xyz
'x, y, z'
'-x+1/2, -y, z+1/2'
'-x, y+1/2, -z+1/2'
'x+1/2, -y+1/2, -z'

loop_
_atom_site_label
_atom_site_type_symbol
_atom_site_fract_x
_atom_site_fract_y
_atom_site_fract_z
_atom_site_U_iso_or_equiv
_atom_site_adp_type
_atom_site_occupancy
_atom_site_site_symmetry_order
_atom_site_calc_flag
_atom_site_refinement_flags_posn
_atom_site_refinement_flags_adp
_atom_site_refinement_flags_occupancy
_atom_site_disorder_assembly
_atom_site_disorder_group
C1 C 0.3251(5) 0.8322(4) 0.1044(3) 0.0404(14) Uani 1 1 d . . . . .
C2 C 0.2975(5) 0.9076(4) 0.0549(2) 0.0363(12) Uani 1 1 d . . . . .
C3 C 0.1985(5) 0.9660(4) 0.0643(3) 0.0364(12) Uani 1 1 d . . . . .
C4 C 0.1423(5) 1.0224(4) 0.0130(3) 0.0422(14) Uani 1 1 d . . . . .
H4 H 0.1726 1.0259 -0.0320 0.051 Uiso 1 1 calc R U . . .
C5 C 0.0450(6) 1.0726(5) 0.0261(3) 0.0501(16) Uani 1 1 d . . . . .
H5 H 0.0078 1.1085 -0.0100 0.060 Uiso 1 1 calc R U . . .
C6 C -0.0004(6) 1.0715(5) 0.0928(4) 0.0545(17) Uani 1 1 d . . . . .
H6 H -0.0647 1.1112 0.1026 0.065 Uiso 1 1 calc R U . . .
C7 C 0.0472(6) 1.0145(5) 0.1419(3) 0.0528(17) Uani 1 1 d . . . . .
H7 H 0.0138 1.0115 0.1860 0.063 Uiso 1 1 calc R U . . .
C8 C 0.1459(5) 0.9581(4) 0.1308(3) 0.0434(15) Uani 1 1 d . . . . .
C9 C 0.1868(6) 0.8878(5) 0.1806(3) 0.0536(17) Uani 1 1 d . . . . .
H9 H 0.1550 0.8877 0.2253 0.064 Uiso 1 1 calc R U . . .
C10 C 0.2703(6) 0.8200(5) 0.1668(3) 0.0471(15) Uani 1 1 d . . . . .
H10 H 0.2908 0.7663 0.1986 0.056 Uiso 1 1 calc R U . . .
C11 C 0.3775(5) 0.9081(4) -0.0045(2) 0.0355(13) Uani 1 1 d . . . . .
C12 C 0.4429(5) 0.8168(4) -0.0078(3) 0.0385(14) Uani 1 1 d . . . . .
C13 C 0.5203(5) 0.7975(5) -0.0590(3) 0.0447(14) Uani 1 1 d . . . . .
H13 H 0.5623 0.7341 -0.0588 0.054 Uiso 1 1 calc R U . . .
C14 C 0.5347(6) 0.8722(5) -0.1102(3) 0.0491(16) Uani 1 1 d . . . . .
H14 H 0.5825 0.8580 -0.1477 0.059 Uiso 1 1 calc R U . . .
C15 C 0.4782(5) 0.9697(5) -0.1065(3) 0.0431(14) Uani 1 1 d . . . . .
C16 C 0.4984(5) 1.0495(5) -0.1574(3) 0.0482(16) Uani 1 1 d . . . . .
H16 H 0.5462 1.0350 -0.1948 0.058 Uiso 1 1 calc R U . . .
C17 C 0.4492(6) 1.1460(5) -0.1522(3) 0.0529(17) Uani 1 1 d . . . . .
H17 H 0.4630 1.1982 -0.1863 0.063 Uiso 1 1 calc R U . . .
C18 C 0.3776(6) 1.1700(5) -0.0968(3) 0.0547(17) Uani 1 1 d . . . . .
H18 H 0.3431 1.2374 -0.0938 0.066 Uiso 1 1 calc R U . . .
C19 C 0.3594(5) 1.0948(4) -0.0481(3) 0.0429(14) Uani 1 1 d . . . . .
H19 H 0.3167 1.1130 -0.0090 0.051 Uiso 1 1 calc R U . . .
C20 C 0.4008(5) 0.9918(4) -0.0530(3) 0.0376(13) Uani 1 1 d . . . . .
C21 C 0.5436(5) 0.7300(4) 0.1189(3) 0.0422(14) Uani 1 1 d . . . . .
C22 C 0.5893(6) 0.8241(5) 0.1436(3) 0.0540(17) Uani 1 1 d . . . . .
H22 H 0.5551 0.8900 0.1337 0.065 Uiso 1 1 calc R U . . .
C23 C 0.6841(6) 0.8217(5) 0.1824(3) 0.0556(18) Uani 1 1 d . . . . .
H23 H 0.7150 0.8859 0.1991 0.067 Uiso 1 1 calc R U . . .
C24 C 0.7345(6) 0.7250(6) 0.1971(3) 0.0549(17) Uani 1 1 d . . . . .
C25 C 0.6902(6) 0.6318(5) 0.1725(3) 0.0571(18) Uani 1 1 d . . . . .
H25 H 0.7249 0.5661 0.1825 0.068 Uiso 1 1 calc R U . . .
C26 C 0.5949(6) 0.6337(5) 0.1332(3) 0.0511(17) Uani 1 1 d . . . . .
H26 H 0.5647 0.5694 0.1162 0.061 Uiso 1 1 calc R U . . .
C27 C 0.8384(7) 0.7220(7) 0.2415(4) 0.081(3) Uani 1 1 d . . . . .
H27A H 0.8814 0.7865 0.2335 0.122 Uiso 1 1 calc R U . . .
H27B H 0.8823 0.6598 0.2291 0.122 Uiso 1 1 calc R U . . .
H27C H 0.8179 0.7178 0.2901 0.122 Uiso 1 1 calc R U . . .
C28 C 0.3548(5) 0.6166(4) 0.0536(3) 0.0456(15) Uani 1 1 d . . . . .
C29 C 0.3154(6) 0.5921(5) -0.0119(3) 0.0536(17) Uani 1 1 d . . . . .
H29 H 0.3295 0.6386 -0.0493 0.064 Uiso 1 1 calc R U . . .
C30 C 0.2566(6) 0.5012(5) -0.0223(3) 0.0555(17) Uani 1 1 d . . . . .
H30 H 0.2299 0.4859 -0.0671 0.067 Uiso 1 1 calc R U . . .
C31 C 0.2350(6) 0.4312(5) 0.0302(3) 0.0531(17) Uani 1 1 d . . . . .
C32 C 0.2763(6) 0.4561(5) 0.0961(4) 0.0567(17) Uani 1 1 d . . . . .
H32 H 0.2645 0.4083 0.1331 0.068 Uiso 1 1 calc R U . . .
C33 C 0.3331(6) 0.5482(5) 0.1077(3) 0.0491(16) Uani 1 1 d . . . . .
H33 H 0.3576 0.5651 0.1528 0.059 Uiso 1 1 calc R U . . .
C34 C 0.1728(7) 0.3303(6) 0.0183(5) 0.079(2) Uani 1 1 d . . . . .
H34A H 0.1659 0.2915 0.0618 0.119 Uiso 1 1 calc R U . . .
H34B H 0.0997 0.3469 0.0005 0.119 Uiso 1 1 calc R U . . .
H34C H 0.2123 0.2864 -0.0152 0.119 Uiso 1 1 calc R U . . .
C35 C 0.5237(8) 0.2026(7) 0.1870(4) 0.083(3) Uani 1 1 d . . . . .
H35A H 0.5941 0.1636 0.1894 0.100 Uiso 1 1 calc R U . . .
H35B H 0.4918 0.2029 0.2338 0.100 Uiso 1 1 calc R U . . .
Cl1 Cl 0.5504(4) 0.3324(2) 0.16281(17) 0.1459(14) Uani 1 1 d . . . . .
Cl2 Cl 0.4361(4) 0.1349(4) 0.13283(19) 0.1807(19) Uani 1 1 d . . . . .
Cl3 Cl 0.78547(17) 0.09414(14) 0.22095(8) 0.0648(5) Uani 1 1 d . . . . .
P1 P 0.42112(14) 0.74057(11) 0.06838(7) 0.0399(4) Uani 1 1 d . . . . .

loop_
_atom_site_aniso_label
_atom_site_aniso_U_11
_atom_site_aniso_U_22
_atom_site_aniso_U_33
_atom_site_aniso_U_23
_atom_site_aniso_U_13
_atom_site_aniso_U_12
C1 0.040(4) 0.043(3) 0.038(3) -0.003(2) 0.000(3) -0.001(3)
C2 0.033(4) 0.040(3) 0.036(3) -0.008(2) 0.004(2) 0.000(2)
C3 0.034(4) 0.031(2) 0.044(3) -0.008(2) 0.002(3) -0.007(2)
C4 0.032(4) 0.042(3) 0.052(3) -0.006(2) 0.002(3) -0.001(3)
C5 0.040(4) 0.048(3) 0.062(4) 0.000(3) 0.001(3) -0.005(3)
C6 0.038(4) 0.046(3) 0.080(4) -0.014(3) 0.006(3) 0.003(3)
C7 0.049(5) 0.050(3) 0.060(4) -0.012(3) 0.014(3) -0.001(3)
C8 0.038(4) 0.043(3) 0.049(3) -0.010(3) 0.009(3) -0.006(3)
C9 0.056(5) 0.061(4) 0.044(3) 0.000(3) 0.011(3) -0.003(4)
C10 0.053(5) 0.051(3) 0.038(3) 0.003(2) -0.001(3) 0.002(3)
C11 0.031(4) 0.043(3) 0.033(3) -0.002(2) -0.005(2) -0.003(3)
C12 0.036(4) 0.037(3) 0.043(3) -0.004(2) -0.001(3) 0.002(3)
C13 0.040(4) 0.055(3) 0.039(3) -0.006(2) 0.000(3) 0.006(3)
C14 0.041(4) 0.066(4) 0.040(3) -0.005(3) 0.001(3) -0.002(3)
C15 0.034(4) 0.054(3) 0.041(3) -0.001(2) -0.005(3) -0.006(3)
C16 0.038(4) 0.068(4) 0.038(3) -0.002(3) 0.004(3) -0.015(3)
C17 0.047(5) 0.061(4) 0.050(3) 0.015(3) 0.002(3) -0.015(3)
C18 0.042(4) 0.050(3) 0.072(4) 0.007(3) 0.001(3) -0.008(3)
C19 0.034(4) 0.045(3) 0.050(3) -0.001(2) 0.003(3) -0.010(3)
C20 0.024(3) 0.050(3) 0.038(3) -0.006(2) -0.005(2) -0.007(2)
C21 0.044(4) 0.047(3) 0.036(2) 0.000(2) -0.004(2) -0.004(3)
C22 0.061(5) 0.045(3) 0.056(3) 0.003(3) -0.004(4) 0.002(3)
C23 0.049(5) 0.060(4) 0.057(4) -0.005(3) -0.014(3) -0.015(3)
C24 0.043(4) 0.082(5) 0.039(3) -0.007(3) -0.004(3) 0.010(4)
C25 0.050(5) 0.067(4) 0.054(4) -0.015(3) -0.015(3) 0.022(4)
C26 0.058(5) 0.047(3) 0.048(3) -0.009(2) -0.008(3) 0.012(3)
C27 0.055(6) 0.117(6) 0.071(4) -0.028(4) -0.027(4) 0.015(5)
C28 0.034(4) 0.045(3) 0.057(4) -0.006(3) -0.010(3) 0.008(3)
C29 0.049(5) 0.053(3) 0.059(4) -0.006(3) -0.014(3) 0.009(3)
C30 0.039(4) 0.058(4) 0.069(4) -0.024(3) -0.006(3) 0.000(3)
C31 0.031(4) 0.055(4) 0.073(4) -0.016(3) 0.009(3) 0.000(3)
C32 0.047(5) 0.047(3) 0.077(4) 0.001(3) 0.016(4) -0.002(3)
C33 0.047(4) 0.050(3) 0.050(3) -0.003(3) 0.004(3) -0.001(3)
C34 0.052(6) 0.066(4) 0.119(6) -0.035(4) 0.020(5) -0.012(4)
C35 0.080(7) 0.114(6) 0.054(4) 0.002(4) -0.005(4) -0.004(6)
Cl1 0.176(4) 0.124(2) 0.137(2) 0.0506(19) -0.017(2) 0.010(2)
Cl2 0.139(4) 0.262(5) 0.141(3) -0.086(3) -0.046(3) -0.030(3)
Cl3 0.0687(14) 0.0669(10) 0.0586(9) -0.0075(8) 0.0099(9) 0.0066(9)
P1 0.0384(9) 0.0419(8) 0.0393(7) -0.0027(6) -0.0038(7) 0.0028(7)

loop_
_atom_type_symbol
_atom_type_description
_atom_type_scat_dispersion_real
_atom_type_scat_dispersion_imag
_atom_type_scat_source
C C 0.0033 0.0016 'International Tables Vol C Tables 4.2.6.8 and 6.1.1.4'
H H 0.0000 0.0000 'International Tables Vol C Tables 4.2.6.8 and 6.1.1.4'
P P 0.1023 0.0942 'International Tables Vol C Tables 4.2.6.8 and 6.1.1.4'
Cl Cl 0.1484 0.1585 'International Tables Vol C Tables 4.2.6.8 and 6.1.1.4'

loop_
_geom_angle_atom_site_label_1
_geom_angle_atom_site_label_2
_geom_angle_atom_site_label_3
_geom_angle
_geom_angle_site_symmetry_1
_geom_angle_site_symmetry_3
_geom_angle_publ_flag
C2 C1 C10 124.1(6) . . ?
C2 C1 P1 109.2(4) . . ?
C10 C1 P1 125.7(4) . . ?
C1 C2 C3 117.9(5) . . ?
C1 C2 C11 111.9(5) . . ?
C3 C2 C11 130.0(5) . . ?
C4 C3 C2 125.7(5) . . ?
C4 C3 C8 116.9(5) . . ?
C2 C3 C8 117.1(5) . . ?
C5 C4 C3 121.7(6) . . ?
C5 C4 H4 119.1 . . ?
C3 C4 H4 119.1 . . ?
C4 C5 C6 120.4(6) . . ?
C4 C5 H5 119.8 . . ?
C6 C5 H5 119.8 . . ?
C7 C6 C5 119.6(6) . . ?
C7 C6 H6 120.2 . . ?
C5 C6 H6 120.2 . . ?
C6 C7 C8 122.3(6) . . ?
C6 C7 H7 118.8 . . ?
C8 C7 H7 118.8 . . ?
C9 C8 C7 120.9(6) . . ?
C9 C8 C3 120.1(6) . . ?
C7 C8 C3 118.6(6) . . ?
C10 C9 C8 121.8(5) . . ?
C10 C9 H9 119.1 . . ?
C8 C9 H9 119.1 . . ?
C9 C10 C1 117.6(5) . . ?
C9 C10 H10 121.2 . . ?
C1 C10 H10 121.2 . . ?
C12 C11 C20 117.3(5) . . ?
C12 C11 C2 113.5(5) . . ?
C20 C11 C2 128.9(5) . . ?
C13 C12 C11 124.2(5) . . ?
C13 C12 P1 126.8(4) . . ?
C11 C12 P1 108.6(4) . . ?
C14 C13 C12 118.8(5) . . ?
C14 C13 H13 120.6 . . ?
C12 C13 H13 120.6 . . ?
C13 C14 C15 119.7(6) . . ?
C13 C14 H14 120.2 . . ?
C15 C14 H14 120.2 . . ?
C14 C15 C20 121.9(5) . . ?
C14 C15 C16 119.5(6) . . ?
C20 C15 C16 118.6(5) . . ?
C17 C16 C15 120.0(6) . . ?
C17 C16 H16 120.0 . . ?
C15 C16 H16 120.0 . . ?
C16 C17 C18 121.3(6) . . ?
C16 C17 H17 119.4 . . ?
C18 C17 H17 119.4 . . ?
C19 C18 C17 118.7(6) . . ?
C19 C18 H18 120.7 . . ?
C17 C18 H18 120.7 . . ?
C18 C19 C20 122.9(6) . . ?
C18 C19 H19 118.6 . . ?
C20 C19 H19 118.6 . . ?
C19 C20 C15 118.0(5) . . ?
C19 C20 C11 124.3(5) . . ?
C15 C20 C11 117.5(5) . . ?
C26 C21 C22 119.5(6) . . ?
C26 C21 P1 123.2(5) . . ?
C22 C21 P1 117.3(5) . . ?
C23 C22 C21 120.2(6) . . ?
C23 C22 H22 119.9 . . ?
C21 C22 H22 119.9 . . ?
C22 C23 C24 120.0(6) . . ?
C22 C23 H23 120.0 . . ?
C24 C23 H23 120.0 . . ?
C25 C24 C23 120.1(6) . . ?
C25 C24 C27 119.8(6) . . ?
C23 C24 C27 120.1(6) . . ?
C24 C25 C26 120.2(6) . . ?
C24 C25 H25 119.9 . . ?
C26 C25 H25 119.9 . . ?
C25 C26 C21 120.0(6) . . ?
C25 C26 H26 120.0 . . ?
C21 C26 H26 120.0 . . ?
C24 C27 H27A 109.5 . . ?
C24 C27 H27B 109.5 . . ?
H27A C27 H27B 109.5 . . ?
C24 C27 H27C 109.5 . . ?
H27A C27 H27C 109.5 . . ?
H27B C27 H27C 109.5 . . ?
C33 C28 C29 119.2(6) . . ?
C33 C28 P1 120.7(4) . . ?
C29 C28 P1 119.8(5) . . ?
C30 C29 C28 120.1(6) . . ?
C30 C29 H29 120.0 . . ?
C28 C29 H29 120.0 . . ?
C29 C30 C31 121.9(6) . . ?
C29 C30 H30 119.0 . . ?
C31 C30 H30 119.0 . . ?
C30 C31 C32 117.5(6) . . ?
C30 C31 C34 121.8(6) . . ?
C32 C31 C34 120.7(7) . . ?
C33 C32 C31 121.2(6) . . ?
C33 C32 H32 119.4 . . ?
C31 C32 H32 119.4 . . ?
C32 C33 C28 120.0(6) . . ?
C32 C33 H33 120.0 . . ?
C28 C33 H33 120.0 . . ?
C31 C34 H34A 109.5 . . ?
C31 C34 H34B 109.5 . . ?
H34A C34 H34B 109.5 . . ?
C31 C34 H34C 109.5 . . ?
H34A C34 H34C 109.5 . . ?
H34B C34 H34C 109.5 . . ?
Cl2 C35 Cl1 114.7(5) . . ?
Cl2 C35 H35A 108.6 . . ?
Cl1 C35 H35A 108.6 . . ?
Cl2 C35 H35B 108.6 . . ?
Cl1 C35 H35B 108.6 . . ?
H35A C35 H35B 107.6 . . ?
C28 P1 C12 114.0(3) . . ?
C28 P1 C1 109.4(3) . . ?
C12 P1 C1 94.2(2) . . ?
C28 P1 C21 113.6(3) . . ?
C12 P1 C21 111.7(3) . . ?
C1 P1 C21 112.3(3) . . ?

loop_
_geom_bond_atom_site_label_1
_geom_bond_atom_site_label_2
_geom_bond_distance
_geom_bond_site_symmetry_2
_geom_bond_publ_flag
C1 C2 1.393(7) . ?
C1 C10 1.394(8) . ?
C1 P1 1.788(6) . ?
C2 C3 1.426(8) . ?
C2 C11 1.512(7) . ?
C3 C4 1.405(8) . ?
C3 C8 1.446(8) . ?
C4 C5 1.369(9) . ?
C4 H4 0.9500 . ?
C5 C6 1.410(9) . ?
C5 H5 0.9500 . ?
C6 C7 1.328(9) . ?
C6 H6 0.9500 . ?
C7 C8 1.415(9) . ?
C7 H7 0.9500 . ?
C8 C9 1.405(9) . ?
C9 C10 1.357(9) . ?
C9 H9 0.9500 . ?
C10 H10 0.9500 . ?
C11 C12 1.402(8) . ?
C11 C20 1.444(7) . ?
C12 C13 1.393(8) . ?
C12 P1 1.786(5) . ?
C13 C14 1.382(8) . ?
C13 H13 0.9500 . ?
C14 C15 1.413(9) . ?
C14 H14 0.9500 . ?
C15 C20 1.431(8) . ?
C15 C16 1.433(8) . ?
C16 C17 1.361(9) . ?
C16 H16 0.9500 . ?
C17 C18 1.419(10) . ?
C17 H17 0.9500 . ?
C18 C19 1.359(8) . ?
C18 H18 0.9500 . ?
C19 C20 1.397(8) . ?
C19 H19 0.9500 . ?
C21 C26 1.395(8) . ?
C21 C22 1.396(8) . ?
C21 P1 1.793(6) . ?
C22 C23 1.381(10) . ?
C22 H22 0.9500 . ?
C23 C24 1.396(10) . ?
C23 H23 0.9500 . ?
C24 C25 1.379(9) . ?
C24 C27 1.534(10) . ?
C25 C26 1.392(10) . ?
C25 H25 0.9500 . ?
C26 H26 0.9500 . ?
C27 H27A 0.9800 . ?
C27 H27B 0.9800 . ?
C27 H27C 0.9800 . ?
C28 C33 1.385(8) . ?
C28 C29 1.397(8) . ?
C28 P1 1.784(6) . ?
C29 C30 1.367(9) . ?
C29 H29 0.9500 . ?
C30 C31 1.376(9) . ?
C30 H30 0.9500 . ?
C31 C32 1.411(10) . ?
C31 C34 1.500(9) . ?
C32 C33 1.371(9) . ?
C32 H32 0.9500 . ?
C33 H33 0.9500 . ?
C34 H34A 0.9800 . ?
C34 H34B 0.9800 . ?
C34 H34C 0.9800 . ?
C35 Cl2 1.727(9) . ?
C35 Cl1 1.735(9) . ?
C35 H35A 0.9900 . ?
C35 H35B 0.9900 . ?
